data_3000490
loop_
_publ_author_name
'Nikiforov, Ivan V.'
'Titkov, Vladimir V.'
'Aksenov, Sergey M.'
'Lazoryak, Bogdan I.'
'Baryshnikova, Oksana V.'
'Deyneko, Dina V.''

_publ_section_title
;
 ?
;
_journal_name_full 'To be published in Journal of Structural Chemistry'
_chemical_formula_sum 'La1.018 Mn0.7 O28 P7 Sr7.982 Zn0.3'
_space_group_name_Hall '-R 3 2"'
_space_group_name_H-M_alt 'R -3 m :H'
_cell_angle_alpha 90
_cell_angle_beta 90
_cell_angle_gamma 120
_cell_length_a 10.62499(13)
_cell_length_b 10.62499(13)
_cell_length_c 19.6996(3)
_cell_measurement_temperature 293
_cell_volume 1925.95(4)
_diffrn_ambient_temperature 293
_diffrn_radiation_probe x-ray
_diffrn_radiation_type 'X-ray Cu K\a'
_diffrn_radiation_wavelength 1.54187
_refine_ls_goodness_of_fit_all 2.77
_refine_ls_R_factor_all 0.0710
_refine_ls_R_factor_gt 0.0673
_refine_ls_wR_factor_all 0.0702
_refine_ls_wR_factor_gt 0.0695
_cod_database_code 3000490
_cod_hold_until_date 2024-03-11

loop_
_atom_site_label
_atom_site_fract_x
_atom_site_fract_y
_atom_site_fract_z
? ? ? ?
